data_1527728
loop_
_publ_author_name
'Levy-Clement, C.'
'Billiet, Y.'

_publ_section_title
;
 Etude structurale de Ca Pb (O H)6 et Cd Pb (O H)6
;
_journal_name_full
;
Bulletin de la Societe Francaise de Mineralogie et de Cristallographie 
(72,1949-100,1977)
;
_journal_page_first 361
_journal_page_last 372
_journal_volume 99
_journal_year 1976
_chemical_formula_sum 'Ca H6 O6 Pb'
_chemical_name_systematic 'Ca Pb (O H)6'
_space_group_IT_number 201
_symmetry_space_group_name_Hall '-P 2ab 2bc 3'
_symmetry_space_group_name_H-M 'P n -3 :2'
_cell_angle_alpha 90
_cell_angle_beta 90
_cell_angle_gamma 90
_cell_formula_units_Z 4
_cell_length_a 8.252
_cell_length_b 8.252
_cell_length_c 8.252
_cell_volume 561.924
_citation_journal_id_ASTM BUFCAE
_cod_data_source_file Levy-Clement_BUFCAE_1976_1706.cif
_cod_data_source_block H6Ca1O6Pb1
_cod_original_cell_volume 561.9241
_cod_original_formula_sum 'H6 Ca1 O6 Pb1'
_cod_database_code 1527728

loop_
_symmetry_equiv_pos_as_xyz
x,y,z
-x+1/2,-y+1/2,z
x,-y+1/2,-z+1/2
-x+1/2,y,-z+1/2
z,x,y
-z+1/2,-x+1/2,y
z,-x+1/2,-y+1/2
-z+1/2,x,-y+1/2
y,z,x
y,-z+1/2,-x+1/2
-y+1/2,z,-x+1/2
-y+1/2,-z+1/2,x
-x,-y,-z
x-1/2,y-1/2,-z
-x,y-1/2,z-1/2
x-1/2,-y,z-1/2
-z,-x,-y
z-1/2,x-1/2,-y
-z,x-1/2,y-1/2
z-1/2,-x,y-1/2
-y,-z,-x
-y,z-1/2,x-1/2
y-1/2,-z,x-1/2
y-1/2,z-1/2,-x

loop_
_atom_site_label
_atom_site_type_symbol
_atom_site_fract_x
_atom_site_fract_y
_atom_site_fract_z
_atom_site_occupancy
_atom_site_U_iso_or_equiv
_atom_site_attached_hydrogens
O1 O-2 0.083 -0.078 0.263 1 0.0 1
Ca1 Ca+2 0 0 0 1 0.0 0
Pb1 Pb+4 0.5 0.5 0.5 1 0.0 0
